data_7045448
loop_
_publ_author_name
'Chen, Chun-Hui'
'Wang, Xu-Sheng'
'Li, Lan'
'Huang, Yuan-Biao'
'Cao, Rong'

_publ_section_title
;
 Highly selective sensing of Fe<sup>3+</sup> by an anionic metal-organic
 framework containing uncoordinated nitrogen and carboxylate oxygen sites.
;
_journal_issue 10
_journal_name_full 'Dalton transactions (Cambridge, England : 2003)'
_journal_page_first 3452
_journal_page_last 3458
_journal_paper_doi 10.1039/c8dt00088c
_journal_volume 47
_journal_year 2018
_chemical_formula_sum 'C108 H36 N24 O50 Zn9'
_chemical_formula_weight 3057.94
_space_group_crystal_system cubic
_space_group_IT_number 210
_space_group_name_Hall 'F 4d 2 3'
_space_group_name_H-M_alt 'F 41 3 2'
_symmetry_space_group_name_Hall 'F 4d 2 3'
_symmetry_space_group_name_H-M 'F 41 3 2'
_atom_sites_solution_hydrogens geom
_audit_creation_method SHELXL-2014/7
_cell_angle_alpha 90
_cell_angle_beta 90
_cell_angle_gamma 90
_cell_formula_units_Z 16
_cell_length_a 45.0598(4)
_cell_length_b 45.0598(4)
_cell_length_c 45.0598(4)
_cell_measurement_reflns_used 9542
_cell_measurement_temperature 100(2)
_cell_measurement_theta_max 40.5200
_cell_measurement_theta_min 3.8970
_cell_volume 91488.8(14)
_computing_cell_refinement
;
CrysAlisPro, Agilent Technologies,
Version 1.171.37.35 (release 13-08-2014 CrysAlis171 .NET)
(compiled Aug 13 2014,18:06:01)
;
_computing_data_collection
;
CrysAlisPro, Agilent Technologies,
Version 1.171.37.35 (release 13-08-2014 CrysAlis171 .NET)
(compiled Aug 13 2014,18:06:01)
;
_computing_data_reduction
;
CrysAlisPro, Agilent Technologies,
Version 1.171.37.35 (release 13-08-2014 CrysAlis171 .NET)
(compiled Aug 13 2014,18:06:01)
;
_computing_structure_refinement 'SHELXL-2014/7 (Sheldrick, 2014)'
_diffrn_ambient_temperature 100(2)
_diffrn_detector_area_resol_mean 10.5594
_diffrn_measured_fraction_theta_full 0.939
_diffrn_measured_fraction_theta_max 0.910
_diffrn_measurement_device_type 'SuperNova, Dual, Cu at zero, Atlas'
_diffrn_measurement_method '\w scans'
_diffrn_radiation_type CuK\a
_diffrn_radiation_wavelength 1.54184
_diffrn_reflns_av_R_equivalents 0.0320
_diffrn_reflns_av_unetI/netI 0.0406
_diffrn_reflns_Laue_measured_fraction_full 0.939
_diffrn_reflns_Laue_measured_fraction_max 0.910
_diffrn_reflns_limit_h_max 48
_diffrn_reflns_limit_h_min -18
_diffrn_reflns_limit_k_max 35
_diffrn_reflns_limit_k_min -38
_diffrn_reflns_limit_l_max 54
_diffrn_reflns_limit_l_min -38
_diffrn_reflns_number 34380
_diffrn_reflns_point_group_measured_fraction_full 0.928
_diffrn_reflns_point_group_measured_fraction_max 0.891
_diffrn_reflns_theta_full 67.684
_diffrn_reflns_theta_max 73.202
_diffrn_reflns_theta_min 3.253
_exptl_absorpt_coefficient_mu 1.499
_exptl_absorpt_process_details
;
CrysAlisPro, Agilent Technologies,
Version 1.171.37.35 (release 13-08-2014 CrysAlis171 .NET)
(compiled Aug 13 2014,18:06:01)
Empirical absorption correction using spherical harmonics,
 implemented in SCALE3 ABSPACK scaling algorithm.
;
_exptl_crystal_colour colorless
_exptl_crystal_density_diffrn 0.888
_exptl_crystal_description block
_exptl_crystal_F_000 24352
_exptl_crystal_size_max 0.1
_exptl_crystal_size_mid 0.1
_exptl_crystal_size_min 0.1
_refine_diff_density_max 0.408
_refine_diff_density_min -0.243
_refine_diff_density_rms 0.062
_refine_ls_abs_structure_details
;
 Flack x determined using 826 quotients [(I+)-(I-)]/[(I+)+(I-)]
 (Parsons, Flack and Wagner, Acta Cryst. B69 (2013) 249-259).
;
_refine_ls_abs_structure_Flack 0.05(3)
_refine_ls_extinction_method none
_refine_ls_goodness_of_fit_ref 0.900
_refine_ls_hydrogen_treatment constr
_refine_ls_matrix_type full
_refine_ls_number_parameters 288
_refine_ls_number_reflns 6866
_refine_ls_number_restraints 289
_refine_ls_restrained_S_all 0.956
_refine_ls_R_factor_all 0.1404
_refine_ls_R_factor_gt 0.0845
_refine_ls_shift/su_max 0.001
_refine_ls_shift/su_mean 0.000
_refine_ls_structure_factor_coef Fsqd
_refine_ls_weighting_details 'w=1/[\s^2^(Fo^2^)+(0.1905P)^2^] where P=(Fo^2^+2Fc^2^)/3'
_refine_ls_weighting_scheme calc
_refine_ls_wR_factor_gt 0.2688
_refine_ls_wR_factor_ref 0.2972
_reflns_Friedel_coverage 0.701
_reflns_Friedel_fraction_full 0.912
_reflns_Friedel_fraction_max 0.865
_reflns_number_gt 2653
_reflns_number_total 6866
_reflns_threshold_expression 'I > 2\s(I)'
_cod_data_source_file c8dt00088c2.cif
_cod_data_source_block FJI-C8
_cod_depositor_comments 'Adding full bibliography for 7045448.cif.'
_cod_original_cell_volume 91489(2)
_cod_database_code 7045448
_shelx_shelxl_version_number 2014/7
_shelx_space_group_comment
;
The symmetry employed for this shelxl refinement is uniquely defined
by the following loop, which should always be used as a source of
symmetry information in preference to the above space-group names.
They are only intended as comments.
;
_exptl_absorpt_special_details
; 
 Refinement of F^2^ against ALL reflections.  The weighted R-factor wR and 
 goodness of fit S are based on F^2^, conventional R-factors R are based 
 on F, with F set to zero for negative F^2^. The threshold expression of 
 F^2^ > 2sigma(F^2^) is used only for calculating R-factors(gt) etc. and is 
 not relevant to the choice of reflections for refinement.  R-factors based 
 on F^2^ are statistically about twice as large as those based on F, and R- 
 factors based on ALL data will be even larger.    
The calculated free volume of FJI-C8 with removal of guest solvent molecules and disorder 
dimethyammonium cations is 61.1% by PLATON (1.8 Angstrom probe radius). We employed 
PLATON SQUEEZE to calculate the contribution to the contribution to the diffraction 
from the solvent region and thereby produced a set of solvent-free diffraction intensities. 
The final formula was calculated from TGA and  elemental analysis data.
;
_platon_squeeze_void_probe_radius 1.20

loop_
_space_group_symop_operation_xyz
'x, y, z'
'-y+1/4, x+1/4, z+1/4'
'-x, -y, z'
'y+1/4, -x+1/4, z+1/4'
'x+1/4, -z+1/4, y+1/4'
'x, -y, -z'
'x+1/4, z+1/4, -y+1/4'
'z+1/4, y+1/4, -x+1/4'
'-x, y, -z'
'-z+1/4, y+1/4, x+1/4'
'z, x, y'
'y, z, x'
'-y, -z, x'
'z, -x, -y'
'-y, z, -x'
'-z, -x, y'
'-z, x, -y'
'y, -z, -x'
'y+1/4, x+1/4, -z+1/4'
'-y+1/4, -x+1/4, -z+1/4'
'-x+1/4, z+1/4, y+1/4'
'-x+1/4, -z+1/4, -y+1/4'
'z+1/4, -y+1/4, x+1/4'
'-z+1/4, -y+1/4, -x+1/4'
'x, y+1/2, z+1/2'
'-y+1/4, x+3/4, z+3/4'
'-x, -y+1/2, z+1/2'
'y+1/4, -x+3/4, z+3/4'
'x+1/4, -z+3/4, y+3/4'
'x, -y+1/2, -z+1/2'
'x+1/4, z+3/4, -y+3/4'
'z+1/4, y+3/4, -x+3/4'
'-x, y+1/2, -z+1/2'
'-z+1/4, y+3/4, x+3/4'
'z, x+1/2, y+1/2'
'y, z+1/2, x+1/2'
'-y, -z+1/2, x+1/2'
'z, -x+1/2, -y+1/2'
'-y, z+1/2, -x+1/2'
'-z, -x+1/2, y+1/2'
'-z, x+1/2, -y+1/2'
'y, -z+1/2, -x+1/2'
'y+1/4, x+3/4, -z+3/4'
'-y+1/4, -x+3/4, -z+3/4'
'-x+1/4, z+3/4, y+3/4'
'-x+1/4, -z+3/4, -y+3/4'
'z+1/4, -y+3/4, x+3/4'
'-z+1/4, -y+3/4, -x+3/4'
'x+1/2, y, z+1/2'
'-y+3/4, x+1/4, z+3/4'
'-x+1/2, -y, z+1/2'
'y+3/4, -x+1/4, z+3/4'
'x+3/4, -z+1/4, y+3/4'
'x+1/2, -y, -z+1/2'
'x+3/4, z+1/4, -y+3/4'
'z+3/4, y+1/4, -x+3/4'
'-x+1/2, y, -z+1/2'
'-z+3/4, y+1/4, x+3/4'
'z+1/2, x, y+1/2'
'y+1/2, z, x+1/2'
'-y+1/2, -z, x+1/2'
'z+1/2, -x, -y+1/2'
'-y+1/2, z, -x+1/2'
'-z+1/2, -x, y+1/2'
'-z+1/2, x, -y+1/2'
'y+1/2, -z, -x+1/2'
'y+3/4, x+1/4, -z+3/4'
'-y+3/4, -x+1/4, -z+3/4'
'-x+3/4, z+1/4, y+3/4'
'-x+3/4, -z+1/4, -y+3/4'
'z+3/4, -y+1/4, x+3/4'
'-z+3/4, -y+1/4, -x+3/4'
'x+1/2, y+1/2, z'
'-y+3/4, x+3/4, z+1/4'
'-x+1/2, -y+1/2, z'
'y+3/4, -x+3/4, z+1/4'
'x+3/4, -z+3/4, y+1/4'
'x+1/2, -y+1/2, -z'
'x+3/4, z+3/4, -y+1/4'
'z+3/4, y+3/4, -x+1/4'
'-x+1/2, y+1/2, -z'
'-z+3/4, y+3/4, x+1/4'
'z+1/2, x+1/2, y'
'y+1/2, z+1/2, x'
'-y+1/2, -z+1/2, x'
'z+1/2, -x+1/2, -y'
'-y+1/2, z+1/2, -x'
'-z+1/2, -x+1/2, y'
'-z+1/2, x+1/2, -y'
'y+1/2, -z+1/2, -x'
'y+3/4, x+3/4, -z+1/4'
'-y+3/4, -x+3/4, -z+1/4'
'-x+3/4, z+3/4, y+1/4'
'-x+3/4, -z+3/4, -y+1/4'
'z+3/4, -y+3/4, x+1/4'
'-z+3/4, -y+3/4, -x+1/4'

loop_
_atom_site_label
_atom_site_type_symbol
_atom_site_fract_x
_atom_site_fract_y
_atom_site_fract_z
_atom_site_U_iso_or_equiv
_atom_site_adp_type
_atom_site_occupancy
_atom_site_site_symmetry_order
_atom_site_calc_flag
_atom_site_refinement_flags_posn
_atom_site_refinement_flags_adp
_atom_site_refinement_flags_occupancy
Zn1 Zn 0.64652(4) 0.58898(4) 0.37616(4) 0.1520(9) Uani 1 1 d . . .
Zn2 Zn 0.7500 0.7500 0.48195(4) 0.1515(11) Uani 1 2 d S T P
O1 O 0.67935(19) 0.61846(19) 0.37647(19) 0.151(3) Uani 1 1 d D . .
O2 O 0.66638(18) 0.64542(19) 0.41534(19) 0.139(3) Uani 1 1 d D . .
O3 O 0.7853(2) 0.7139(2) 0.44348(16) 0.150(3) Uani 1 1 d D . .
O4 O 0.7375(2) 0.71666(19) 0.45707(17) 0.142(3) Uani 1 1 d D . .
O5 O 0.61175(17) 0.61175(17) 0.38825(17) 0.145(4) Uani 1 3 d S T P
O6 O 0.6266(2) 0.53715(17) 0.3843(2) 0.147(3) Uani 1 1 d D . .
O7 O 0.66731(16) 0.55747(16) 0.40159(17) 0.125(3) Uani 1 1 d D . .
O8 O 0.74002(17) 0.5070(2) 0.4630(2) 0.165(3) Uani 1 1 d D U .
O9 O 0.72652(19) 0.4640(2) 0.4846(2) 0.194(4) Uani 1 1 d D U .
N1 N 0.6289(2) 0.4418(2) 0.4465(2) 0.145(4) Uani 1 1 d . . .
N2 N 0.59424(17) 0.44520(18) 0.40950(19) 0.103(2) Uani 1 1 d . U .
N3 N 0.78351(18) 0.6419(2) 0.3539(2) 0.130(3) Uani 1 1 d . . .
N4 N 0.8187(2) 0.6807(2) 0.35654(17) 0.119(3) Uani 1 1 d . . .
C1 C 0.6499(2) 0.5355(2) 0.3991(2) 0.107(3) Uani 1 1 d D U .
C2 C 0.65975(19) 0.5097(2) 0.41808(18) 0.104(3) Uani 1 1 d D U .
C3 C 0.6855(2) 0.5096(2) 0.43198(19) 0.112(3) Uani 1 1 d D U .
H3 H 0.6992 0.5253 0.4289 0.134 Uiso 1 1 calc R U .
C4 C 0.6924(2) 0.4872(2) 0.45051(19) 0.137(4) Uani 1 1 d D U .
C5 C 0.6733(2) 0.4649(3) 0.4551(2) 0.145(4) Uani 1 1 d D U .
H5 H 0.6782 0.4493 0.4683 0.174 Uiso 1 1 calc R U .
C6 C 0.6462(2) 0.4648(2) 0.4406(2) 0.112(3) Uani 1 1 d D U .
C7 C 0.6397(2) 0.4879(2) 0.4216(2) 0.110(3) Uani 1 1 d D U .
H7 H 0.6214 0.4884 0.4112 0.131 Uiso 1 1 calc R U .
C8 C 0.6034(2) 0.4314(3) 0.4325(3) 0.109(3) Uani 1 1 d . . .
C9 C 0.7236(4) 0.4863(3) 0.4672(3) 0.208(8) Uani 1 1 d D U .
C10 C 0.6842(3) 0.6352(3) 0.3987(3) 0.130(4) Uani 1 1 d D U .
C11 C 0.7154(2) 0.6492(2) 0.3971(2) 0.106(3) Uani 1 1 d D U .
C12 C 0.7366(2) 0.6399(2) 0.3766(2) 0.113(3) Uani 1 1 d D U .
H12 H 0.7315 0.6253 0.3623 0.136 Uiso 1 1 calc R U .
C13 C 0.7652(2) 0.6519(2) 0.3771(2) 0.116(3) Uani 1 1 d D U .
C14 C 0.7729(3) 0.6738(2) 0.3987(2) 0.122(3) Uani 1 1 d D U .
H14 H 0.7918 0.6831 0.3984 0.146 Uiso 1 1 calc R U .
C15 C 0.7515(3) 0.6812(3) 0.4205(2) 0.132(4) Uani 1 1 d D U .
C16 C 0.7229(3) 0.6681(3) 0.4200(2) 0.129(4) Uani 1 1 d D U .
H16 H 0.7089 0.6723 0.4352 0.154 Uiso 1 1 calc R U .
C17 C 0.8088(3) 0.6561(3) 0.3432(3) 0.125(4) Uani 1 1 d . U .
C18 C 0.7590(3) 0.7057(2) 0.4428(2) 0.112(4) Uani 1 1 d D . .

loop_
_atom_site_aniso_label
_atom_site_aniso_U_11
_atom_site_aniso_U_22
_atom_site_aniso_U_33
_atom_site_aniso_U_23
_atom_site_aniso_U_13
_atom_site_aniso_U_12
Zn1 0.1678(17) 0.1390(15) 0.1493(15) 0.0320(11) 0.0306(12) -0.0505(11)
Zn2 0.174(2) 0.208(3) 0.0719(12) 0.000 0.000 0.0109(17)
O1 0.188(8) 0.139(7) 0.125(6) 0.017(5) 0.040(6) -0.080(6)
O2 0.121(6) 0.151(6) 0.146(6) 0.009(5) 0.066(5) -0.008(5)
O3 0.124(6) 0.230(10) 0.096(5) -0.026(6) 0.033(5) -0.018(6)
O4 0.202(8) 0.151(7) 0.072(5) -0.031(4) 0.015(5) 0.001(6)
O5 0.145(4) 0.145(4) 0.145(4) 0.011(5) 0.011(5) -0.011(5)
O6 0.135(6) 0.122(5) 0.186(9) 0.066(5) -0.007(6) -0.056(5)
O7 0.109(5) 0.121(5) 0.146(6) 0.052(4) 0.000(4) -0.054(4)
O8 0.099(4) 0.200(6) 0.197(6) 0.024(5) -0.006(4) -0.022(4)
O9 0.136(6) 0.192(8) 0.256(10) -0.002(7) -0.077(6) -0.013(6)
N1 0.106(6) 0.163(9) 0.167(9) 0.059(7) -0.055(7) -0.027(7)
N2 0.090(5) 0.119(5) 0.099(5) 0.039(4) -0.011(4) -0.019(4)
N3 0.099(6) 0.170(9) 0.120(7) -0.024(6) 0.040(5) -0.012(6)
N4 0.136(8) 0.129(8) 0.092(5) -0.006(5) 0.020(5) -0.042(5)
C1 0.112(6) 0.108(5) 0.101(5) 0.024(5) 0.025(5) -0.049(5)
C2 0.080(6) 0.118(7) 0.115(7) 0.000(5) 0.020(5) -0.032(5)
C3 0.078(6) 0.124(8) 0.133(8) -0.012(6) 0.013(5) -0.028(5)
C4 0.074(6) 0.153(9) 0.183(10) 0.009(7) -0.028(7) -0.030(6)
C5 0.087(6) 0.164(9) 0.185(10) 0.022(8) -0.037(7) -0.042(6)
C6 0.079(6) 0.125(7) 0.133(8) 0.033(6) -0.022(5) -0.038(6)
C7 0.084(6) 0.122(7) 0.122(8) 0.021(6) -0.010(5) -0.032(5)
C8 0.120(8) 0.095(8) 0.112(8) 0.016(6) 0.002(7) -0.020(7)
C9 0.208(10) 0.197(9) 0.218(10) -0.004(6) -0.023(6) 0.000(6)
C10 0.119(6) 0.149(7) 0.121(6) 0.005(5) -0.012(5) 0.003(5)
C11 0.117(7) 0.119(7) 0.083(6) 0.028(5) 0.011(5) -0.018(5)
C12 0.123(7) 0.121(7) 0.097(6) -0.007(6) 0.022(5) -0.029(6)
C13 0.116(7) 0.113(7) 0.119(7) 0.004(6) 0.028(6) -0.009(5)
C14 0.141(8) 0.118(7) 0.107(7) 0.018(6) 0.026(6) -0.015(6)
C15 0.142(8) 0.165(9) 0.090(7) 0.014(6) 0.003(6) -0.005(7)
C16 0.122(7) 0.165(10) 0.100(7) -0.006(6) 0.024(6) -0.008(7)
C17 0.149(6) 0.108(6) 0.117(6) 0.012(5) 0.029(6) -0.012(5)
C18 0.196(14) 0.088(7) 0.052(6) 0.006(5) 0.009(8) -0.028(8)

loop_
_atom_type_symbol
_atom_type_description
_atom_type_scat_dispersion_real
_atom_type_scat_dispersion_imag
_atom_type_scat_source
C C 0.0181 0.0091 'International Tables Vol C Tables 4.2.6.8 and 6.1.1.4'
H H 0.0000 0.0000 'International Tables Vol C Tables 4.2.6.8 and 6.1.1.4'
N N 0.0311 0.0180 'International Tables Vol C Tables 4.2.6.8 and 6.1.1.4'
O O 0.0492 0.0322 'International Tables Vol C Tables 4.2.6.8 and 6.1.1.4'
Zn Zn -1.5491 0.6778 'International Tables Vol C Tables 4.2.6.8 and 6.1.1.4'

loop_
_geom_angle_atom_site_label_1
_geom_angle_atom_site_label_2
_geom_angle_atom_site_label_3
_geom_angle
_geom_angle_site_symmetry_1
_geom_angle_site_symmetry_3
O2 Zn1 O5 108.1(3) 18_566 .
O2 Zn1 O1 95.4(4) 18_566 .
O5 Zn1 O1 104.1(4) . .
O2 Zn1 O7 119.8(4) 18_566 .
O5 Zn1 O7 125.1(4) . .
O1 Zn1 O7 96.8(4) . .
O4 Zn2 O4 110.1(5) 75_665 .
O4 Zn2 O8 103.3(4) 75_665 24_666
O4 Zn2 O8 117.0(4) . 24_666
O4 Zn2 O8 117.0(4) 75_665 8_556
O4 Zn2 O8 103.3(4) . 8_556
O8 Zn2 O8 106.6(4) 24_666 8_556
O4 Zn2 C9 95.6(4) 75_665 24_666
O4 Zn2 C9 142.8(4) . 24_666
O8 Zn2 C9 27.7(3) 24_666 24_666
O8 Zn2 C9 87.2(4) 8_556 24_666
O4 Zn2 C9 142.9(4) 75_665 8_556
O4 Zn2 C9 95.6(4) . 8_556
O8 Zn2 C9 87.2(4) 24_666 8_556
O8 Zn2 C9 27.7(3) 8_556 8_556
C9 Zn2 C9 77.3(5) 24_666 8_556
C10 O1 Zn1 122.0(8) . .
C10 O2 Zn1 128.1(9) . 17_656
C18 O4 Zn2 111.9(8) . .
Zn1 O5 Zn1 110.2(3) 17_656 18_566
Zn1 O5 Zn1 110.2(3) 17_656 .
Zn1 O5 Zn1 110.2(3) 18_566 .
C1 O7 Zn1 102.0(7) . .
C9 O8 Zn2 97.5(10) . 34_644
C6 N1 C8 131.1(10) . .
C8 N2 C8 113.5(10) . 15_656
C17 N3 C13 126.1(11) . .
C17 N4 C17 112.1(11) 86_566 .
O6 C1 O7 121.6(10) . .
O6 C1 C2 126.5(8) . .
O7 C1 C2 111.7(9) . .
C3 C2 C7 122.1(9) . .
C3 C2 C1 122.0(9) . .
C7 C2 C1 115.7(8) . .
C2 C3 C4 120.0(9) . .
C2 C3 H3 120.0 . .
C4 C3 H3 120.0 . .
C5 C4 C3 120.6(9) . .
C5 C4 C9 118.4(11) . .
C3 C4 C9 121.0(10) . .
C4 C5 C6 119.9(11) . .
C4 C5 H5 120.1 . .
C6 C5 H5 120.1 . .
N1 C6 C7 126.3(9) . .
N1 C6 C5 115.3(9) . .
C7 C6 C5 118.4(9) . .
C2 C7 C6 119.0(9) . .
C2 C7 H7 120.5 . .
C6 C7 H7 120.5 . .
N2 C8 N1 118.0(10) . .
N2 C8 N2 126.5(10) . 16_665
N1 C8 N2 115.5(11) . 16_665
O8 C9 O9 129.5(17) . .
O8 C9 C4 116.8(13) . .
O9 C9 C4 113.6(13) . .
O8 C9 Zn2 54.8(8) . 34_644
O9 C9 Zn2 75.7(9) . 34_644
C4 C9 Zn2 162.6(7) . 34_644
O2 C10 O1 127.5(12) . .
O2 C10 C11 119.2(11) . .
O1 C10 C11 111.2(10) . .
C16 C11 C12 120.9(9) . .
C16 C11 C10 116.1(9) . .
C12 C11 C10 122.3(9) . .
C11 C12 C13 120.5(9) . .
C11 C12 H12 119.7 . .
C13 C12 H12 119.7 . .
C12 C13 N3 114.1(9) . .
C12 C13 C14 119.9(9) . .
N3 C13 C14 125.9(9) . .
C15 C14 C13 118.2(10) . .
C15 C14 H14 120.9 . .
C13 C14 H14 120.9 . .
C14 C15 C16 120.5(10) . .
C14 C15 C18 118.4(10) . .
C16 C15 C18 120.9(10) . .
C11 C16 C15 119.5(9) . .
C11 C16 H16 120.2 . .
C15 C16 H16 120.2 . .
N4 C17 N4 127.8(11) 61_664 .
N4 C17 N3 112.3(14) 61_664 .
N4 C17 N3 119.8(13) . .
O3 C18 O4 127.0(10) . .
O3 C18 C15 116.3(12) . .
O4 C18 C15 116.6(10) . .

loop_
_geom_bond_atom_site_label_1
_geom_bond_atom_site_label_2
_geom_bond_distance
_geom_bond_site_symmetry_2
Zn1 O2 1.927(8) 18_566
Zn1 O5 1.950(5) .
Zn1 O1 1.988(7) .
Zn1 O7 2.051(8) .
Zn2 O4 1.957(8) 75_665
Zn2 O4 1.957(8) .
Zn2 O8 2.114(10) 24_666
Zn2 O8 2.114(10) 8_556
Zn2 C9 2.566(17) 24_666
Zn2 C9 2.566(17) 8_556
O1 C10 1.274(12) .
O2 C10 1.190(11) .
O2 Zn1 1.927(8) 17_656
O3 C18 1.239(11) .
O4 C18 1.264(11) .
O5 Zn1 1.950(5) 17_656
O5 Zn1 1.950(5) 18_566
O6 C1 1.247(11) .
O7 C1 1.266(10) .
O8 C9 1.203(13) .
O8 Zn2 2.114(10) 34_644
O9 C9 1.283(14) .
N1 C6 1.327(13) .
N1 C8 1.392(12) .
N2 C8 1.278(13) .
N2 C8 1.412(13) 15_656
N3 C17 1.395(12) .
N3 C13 1.403(13) .
N4 C17 1.329(15) 86_566
N4 C17 1.336(15) .
C1 C2 1.510(12) .
C2 C3 1.320(11) .
C2 C7 1.343(11) .
C3 C4 1.345(12) .
C3 H3 0.9500 .
C4 C5 1.341(12) .
C4 C9 1.592(17) .
C5 C6 1.383(11) .
C5 H5 0.9500 .
C6 C7 1.377(11) .
C7 H7 0.9500 .
C8 N2 1.412(13) 16_665
C9 Zn2 2.566(17) 34_644
C10 C11 1.541(13) .
C11 C16 1.379(12) .
C11 C12 1.391(11) .
C12 C13 1.401(11) .
C12 H12 0.9500 .
C13 C14 1.430(12) .
C14 C15 1.417(12) .
C14 H14 0.9500 .
C15 C16 1.422(12) .
C15 C18 1.528(13) .
C16 H16 0.9500 .
C17 N4 1.330(15) 61_664

loop_
_platon_squeeze_void_nr
_platon_squeeze_void_average_x
_platon_squeeze_void_average_y
_platon_squeeze_void_average_z
_platon_squeeze_void_volume
_platon_squeeze_void_count_electrons
_platon_squeeze_void_content
1 -0.001 -0.016 -0.002 56694 16455 ' '
